data_1514806
loop_
_publ_author_name
'Kuppuswamy, Subramaniam'
'Powers, Tamara M.'
'Krogman, Jeremy P.'
'Bezpalko, Mark W.'
'Foxman, Bruce M.'
'Thomas, Christine M.'

_publ_section_title
;
 Vanadium--iron complexes featuring metal--metal multiple bonds
;
_journal_issue 9
_journal_name_full 'Chemical Science'
_journal_page_first 3557
_journal_paper_doi 10.1039/c3sc51337h
_journal_volume 4
_journal_year 2013
_chemical_formula_moiety 'C48 H57 F1 Fe1 I1 N3 O0.75 P3 V1'
_chemical_formula_sum 'C48 H57 F Fe I N3 O0.75 P3 V'
_chemical_formula_weight 1033.61
_space_group_IT_number 2
_symmetry_cell_setting triclinic
_symmetry_space_group_name_Hall '-P 1'
_symmetry_space_group_name_H-M 'P -1'
_atom_sites_solution_hydrogens difmap
_atom_sites_solution_primary other
_audit_creation_date 2012-11-26
_audit_creation_method CRYSTALS_ver_14.43
_cell_angle_alpha 63.2680(10)
_cell_angle_beta 80.585(2)
_cell_angle_gamma 85.642(2)
_cell_formula_units_Z 4
_cell_length_a 10.7611(3)
_cell_length_b 22.0867(6)
_cell_length_c 22.4678(7)
_cell_measurement_reflns_used 9566
_cell_measurement_temperature 120
_cell_measurement_theta_max 29
_cell_measurement_theta_min 3
_cell_volume 4705.1(2)
_computing_cell_refinement 'Apex2 (Bruker AXS, 2006)'
_computing_data_collection 'Apex2 (Bruker AXS, 2006)'
_computing_data_reduction 'Apex2 (Bruker AXS, 2006)'
_computing_molecular_graphics 'CAMERON (Watkin et al., 1996)'
_computing_publication_material 'CRYSTALS (Betteridge et al., 2003)'
_computing_structure_refinement 'CRYSTALS (Betteridge et al., 2003)'
_computing_structure_solution 'Superflip (Palatinus & Chapuis, 2007)'
_diffrn_ambient_temperature 120
_diffrn_measured_fraction_theta_full 0.998
_diffrn_measured_fraction_theta_max 0.993
_diffrn_measurement_device Area
_diffrn_measurement_device_type 'Bruker Kappa Apex2'
_diffrn_measurement_method '\f & \w scans'
_diffrn_radiation_monochromator graphite
_diffrn_radiation_type 'Mo K\a'
_diffrn_radiation_wavelength 0.71073
_diffrn_reflns_av_R_equivalents 0.050
_diffrn_reflns_limit_h_max 14
_diffrn_reflns_limit_h_min -14
_diffrn_reflns_limit_k_max 30
_diffrn_reflns_limit_k_min -30
_diffrn_reflns_limit_l_max 30
_diffrn_reflns_limit_l_min -30
_diffrn_reflns_number 98637
_diffrn_reflns_theta_full 28.502
_diffrn_reflns_theta_max 29.083
_diffrn_reflns_theta_min 2.486
_diffrn_standards_number 0
_exptl_absorpt_coefficient_mu 1.307
_exptl_absorpt_correction_T_max 0.83
_exptl_absorpt_correction_T_min 0.80
_exptl_absorpt_correction_type numerical
_exptl_absorpt_process_details
; 
 Analytical Absorption (De Meulenaer & Tompa, 1965) 
;
_exptl_crystal_colour brown
_exptl_crystal_density_diffrn 1.459
_exptl_crystal_density_method 'not measured'
_exptl_crystal_description prism
_exptl_crystal_F_000 2112
_exptl_crystal_size_max 0.220
_exptl_crystal_size_mid 0.170
_exptl_crystal_size_min 0.140
_refine_diff_density_max 1.50
_refine_diff_density_min -1.21
_refine_ls_extinction_method None
_refine_ls_goodness_of_fit_ref 1.0000
_refine_ls_hydrogen_treatment mixed
_refine_ls_matrix_type full
_refine_ls_number_parameters 1057
_refine_ls_number_reflns 25039
_refine_ls_number_restraints 0
_refine_ls_R_factor_all 0.0538
_refine_ls_R_factor_gt 0.0356
_refine_ls_shift/su_max 0.0088794
_refine_ls_shift/su_mean 0.0003557
_refine_ls_structure_factor_coef Fsqd
_refine_ls_weighting_details
;
 Method= Modified Sheldrick 
 w=1/[\s^2^(F^2^) + ( 0.02P)^2^ + 6.00P] 
 ,where P=(max(Fo^2^,0) + 2Fc^2^)/3 
;
_refine_ls_weighting_scheme calc
_refine_ls_wR_factor_all 0.0745
_refine_ls_wR_factor_gt 0.0694
_refine_ls_wR_factor_ref 0.0745
_reflns_limit_h_max 14
_reflns_limit_h_min -14
_reflns_limit_k_max 30
_reflns_limit_k_min -26
_reflns_limit_l_max 30
_reflns_limit_l_min 0
_reflns_number_gt 19036
_reflns_number_total 25039
_reflns_threshold_expression I>2.0\s(I)
_oxford_diffrn_Wilson_B_factor 0.00
_oxford_diffrn_Wilson_scale 0.00
_oxford_refine_ls_r_factor_ref 0.0538
_oxford_refine_ls_scale 0.080345(6)
_oxford_reflns_number_all 25039
_oxford_reflns_threshold_expression_ref I>-10.0\s(I)
_oxford_structure_analysis_title 'sk_739_0m in P-1'
_cod_data_source_file c3sc51337h.txt
_cod_data_source_block 6
_cod_depositor_comments
;
The following automatic conversions were performed:

'_atom_sites_solution_primary' value 'Other' changed to 'other'
according to
/usr/data/users/saulius/automatic-downloads/retrospective/RSC/lib/dictionaries/cif_core.dic
dictionary named 'cif_core.dic' version 2.4.2 from 2011-04-26.

Automatic conversion script
Id: cif_fix_values 2281 2013-09-26 08:29:07Z andrius 
;
_cod_original_sg_symbol_Hall '-P 1 '
_cod_original_sg_symbol_H-M 'P -1 '
_cod_original_formula_sum 'C48 H57 F1 Fe1 I1 N3 O0.75 P3 V1'
_cod_database_code 1514806

loop_
_symmetry_equiv_pos_as_xyz
x,y,z
-x,-y,-z

loop_
_atom_site_label
_atom_site_type_symbol
_atom_site_fract_x
_atom_site_fract_y
_atom_site_fract_z
_atom_site_U_iso_or_equiv
_atom_site_occupancy
_atom_site_adp_type
_atom_site_refinement_flags_posn
Fe1 Fe 0.60729(3) 0.714255(15) 0.019686(16) 0.0130 1.0000 Uani .
Fe101 Fe 0.94047(3) 0.752835(15) 0.450424(16) 0.0130 1.0000 Uani .
V1 V 0.80714(4) 0.771411(18) -0.043563(19) 0.0140 1.0000 Uani .
V101 V 1.11846(4) 0.810282(18) 0.457251(19) 0.0135 1.0000 Uani .
I1 I 0.410029(16) 0.645971(8) 0.093577(8) 0.0214 1.0000 Uani .
I101 I 0.773110(16) 0.678374(9) 0.447417(9) 0.0258 1.0000 Uani .
P1 P 0.64632(6) 0.71083(3) -0.08304(3) 0.0146 1.0000 Uani .
P2 P 0.76951(6) 0.66422(3) 0.08153(3) 0.0159 1.0000 Uani .
P3 P 0.59945(6) 0.82799(3) -0.00353(3) 0.0146 1.0000 Uani .
P101 P 0.95827(6) 0.86125(3) 0.36115(3) 0.0155 1.0000 Uani .
P102 P 1.12274(6) 0.68993(3) 0.45248(3) 0.0168 1.0000 Uani .
P103 P 0.90504(6) 0.76631(3) 0.54818(3) 0.0146 1.0000 Uani .
F1 F 0.96288(13) 0.81071(7) -0.09126(7) 0.0227 1.0000 Uani .
F101 F 1.25373(14) 0.85772(7) 0.45949(7) 0.0240 1.0000 Uani .
O1 O 0.5016(4) 0.52188(19) 0.4194(2) 0.0322(9) 0.5000 Uiso .
O2 O 0.4835(3) 0.46560(16) 0.30490(16) 0.0775 1.0000 Uani .
N1 N 0.77849(19) 0.75420(9) -0.11758(10) 0.0164 1.0000 Uani .
N2 N 0.89206(19) 0.70845(9) 0.03038(10) 0.0178 1.0000 Uani .
N3 N 0.74234(19) 0.85476(9) -0.04330(10) 0.0156 1.0000 Uani .
N101 N 1.08224(19) 0.88877(9) 0.37589(10) 0.0172 1.0000 Uani .
N102 N 1.22989(19) 0.74002(10) 0.45154(10) 0.0176 1.0000 Uani .
N103 N 1.03729(19) 0.80184(10) 0.54438(10) 0.0170 1.0000 Uani .
C1 C 0.8428(2) 0.76890(12) -0.18618(12) 0.0216 1.0000 Uani .
C2 C 0.9836(3) 0.75504(16) -0.18937(15) 0.0356 1.0000 Uani .
C3 C 0.8159(3) 0.84134(13) -0.23551(14) 0.0371 1.0000 Uani .
C4 C 0.6780(2) 0.62792(11) -0.08147(11) 0.0159 1.0000 Uani .
C5 C 0.7984(2) 0.60106(12) -0.07564(12) 0.0209 1.0000 Uani .
C6 C 0.8244(3) 0.53690(12) -0.07187(12) 0.0236 1.0000 Uani .
C7 C 0.7292(3) 0.49959(12) -0.07376(13) 0.0264 1.0000 Uani .
C8 C 0.6086(3) 0.52525(12) -0.07864(13) 0.0274 1.0000 Uani .
C9 C 0.5823(3) 0.58918(12) -0.08248(13) 0.0221 1.0000 Uani .
C10 C 0.5206(2) 0.74317(11) -0.13563(12) 0.0176 1.0000 Uani .
C11 C 0.5350(3) 0.74721(14) -0.20028(13) 0.0272 1.0000 Uani .
C12 C 0.4378(3) 0.77017(15) -0.23819(14) 0.0311 1.0000 Uani .
C13 C 0.3236(3) 0.78805(13) -0.21194(13) 0.0261 1.0000 Uani .
C14 C 0.3075(2) 0.78392(12) -0.14798(13) 0.0231 1.0000 Uani .
C15 C 0.4052(2) 0.76144(11) -0.10967(12) 0.0189 1.0000 Uani .
C16 C 1.0258(2) 0.69319(12) 0.04069(13) 0.0239 1.0000 Uani .
C17 C 1.0963(3) 0.75544(13) 0.03010(15) 0.0297 1.0000 Uani .
C18 C 1.0895(3) 0.66248(13) -0.00511(15) 0.0301 1.0000 Uani .
C19 C 0.7498(2) 0.67145(11) 0.15982(12) 0.0188 1.0000 Uani .
C20 C 0.8117(3) 0.72091(14) 0.16602(14) 0.0283 1.0000 Uani .
C21 C 0.7898(3) 0.72668(16) 0.22598(16) 0.0365 1.0000 Uani .
C22 C 0.7054(3) 0.68421(16) 0.27897(15) 0.0349 1.0000 Uani .
C23 C 0.6418(3) 0.63564(14) 0.27284(13) 0.0302 1.0000 Uani .
C24 C 0.6642(2) 0.62893(12) 0.21389(12) 0.0227 1.0000 Uani .
C25 C 0.7954(2) 0.57274(11) 0.11137(12) 0.0182 1.0000 Uani .
C26 C 0.8719(2) 0.53675(12) 0.16129(13) 0.0246 1.0000 Uani .
C27 C 0.8910(3) 0.46748(14) 0.18310(15) 0.0330 1.0000 Uani .
C28 C 0.8349(3) 0.43381(13) 0.15521(15) 0.0335 1.0000 Uani .
C29 C 0.7592(3) 0.46906(13) 0.10608(14) 0.0309 1.0000 Uani .
C30 C 0.7387(3) 0.53802(12) 0.08497(12) 0.0229 1.0000 Uani .
C31 C 0.7948(2) 0.92348(11) -0.06691(12) 0.0192 1.0000 Uani .
C32 C 0.8631(3) 0.95143(12) -0.13895(13) 0.0287 1.0000 Uani .
C33 C 0.8798(3) 0.92173(13) -0.01870(14) 0.0288 1.0000 Uani .
C34 C 0.4867(2) 0.87874(11) -0.05929(12) 0.0174 1.0000 Uani .
C35 C 0.5216(3) 0.90705(11) -0.12882(12) 0.0207 1.0000 Uani .
C36 C 0.4345(3) 0.94192(12) -0.17152(14) 0.0263 1.0000 Uani .
C37 C 0.3116(3) 0.94816(13) -0.14567(15) 0.0326 1.0000 Uani .
C38 C 0.2748(3) 0.91967(14) -0.07683(16) 0.0338 1.0000 Uani .
C39 C 0.3620(3) 0.88515(13) -0.03352(14) 0.0264 1.0000 Uani .
C40 C 0.5561(2) 0.84652(11) 0.06846(12) 0.0182 1.0000 Uani .
C41 C 0.5569(3) 0.91262(13) 0.06136(14) 0.0282 1.0000 Uani .
C42 C 0.5255(3) 0.92542(14) 0.11694(16) 0.0345 1.0000 Uani .
C43 C 0.4901(3) 0.87270(15) 0.18007(15) 0.0346 1.0000 Uani .
C44 C 0.4857(3) 0.80735(14) 0.18742(14) 0.0335 1.0000 Uani .
C45 C 0.5187(3) 0.79439(13) 0.13185(12) 0.0249 1.0000 Uani .
C46 C 0.5181(4) 0.45794(18) 0.24276(17) 0.0597 1.0000 Uani .
C47 C 0.5270(5) 0.3835(2) 0.2634(3) 0.0972 1.0000 Uani .
C48 C 0.5647(3) 0.35667(19) 0.3325(2) 0.0543 1.0000 Uani .
C49 C 0.4931(5) 0.3987(2) 0.3592(2) 0.0737 1.0000 Uani .
C51 C 0.5772(4) 0.5367(2) 0.45928(18) 0.0587 1.0000 Uani .
C101 C 1.1339(2) 0.95843(12) 0.33920(13) 0.0228 1.0000 Uani .
C102 C 1.2734(3) 0.95912(14) 0.31272(15) 0.0342 1.0000 Uani .
C103 C 1.1066(3) 0.99387(13) 0.38462(15) 0.0347 1.0000 Uani .
C104 C 0.9884(2) 0.87176(11) 0.27440(12) 0.0188 1.0000 Uani .
C105 C 1.1081(3) 0.85845(12) 0.24851(13) 0.0251 1.0000 Uani .
C106 C 1.1319(3) 0.86275(13) 0.18409(14) 0.0302 1.0000 Uani .
C107 C 1.0361(3) 0.88030(13) 0.14495(14) 0.0329 1.0000 Uani .
C108 C 0.9176(3) 0.89371(14) 0.16988(14) 0.0335 1.0000 Uani .
C109 C 0.8928(3) 0.88898(13) 0.23444(13) 0.0260 1.0000 Uani .
C110 C 0.8182(2) 0.91385(12) 0.35969(12) 0.0185 1.0000 Uani .
C111 C 0.8193(3) 0.98443(13) 0.32395(15) 0.0319 1.0000 Uani .
C112 C 0.7095(3) 1.02168(14) 0.32348(16) 0.0365 1.0000 Uani .
C113 C 0.5970(3) 0.98942(14) 0.35702(14) 0.0298 1.0000 Uani .
C114 C 0.5931(3) 0.92002(14) 0.39176(14) 0.0288 1.0000 Uani .
C115 C 0.7032(3) 0.88236(13) 0.39347(13) 0.0233 1.0000 Uani .
C116 C 1.3681(2) 0.72926(13) 0.44313(12) 0.0214 1.0000 Uani .
C117 C 1.4304(2) 0.74163(15) 0.49258(13) 0.0271 1.0000 Uani .
C118 C 1.4251(3) 0.77353(15) 0.37060(14) 0.0319 1.0000 Uani .
C119 C 1.1278(2) 0.60883(12) 0.52711(12) 0.0204 1.0000 Uani .
C120 C 1.1853(2) 0.60372(13) 0.58020(13) 0.0249 1.0000 Uani .
C121 C 1.1829(3) 0.54289(14) 0.63823(14) 0.0324 1.0000 Uani .
C122 C 1.1219(3) 0.48697(14) 0.64463(14) 0.0339 1.0000 Uani .
C123 C 1.0617(3) 0.49163(14) 0.59291(15) 0.0357 1.0000 Uani .
C124 C 1.0656(3) 0.55196(13) 0.53431(14) 0.0310 1.0000 Uani .
C125 C 1.1607(2) 0.66603(13) 0.38370(13) 0.0223 1.0000 Uani .
C126 C 1.2580(3) 0.62034(17) 0.38371(17) 0.0378 1.0000 Uani .
C127 C 1.2879(3) 0.60404(19) 0.33048(18) 0.0455 1.0000 Uani .
C128 C 1.2211(3) 0.63288(16) 0.27667(16) 0.0378 1.0000 Uani .
C129 C 1.1222(3) 0.67623(14) 0.27671(14) 0.0353 1.0000 Uani .
C130 C 1.0920(3) 0.69272(12) 0.33038(12) 0.0250 1.0000 Uani .
C131 C 1.0756(2) 0.81118(13) 0.60025(13) 0.0228 1.0000 Uani .
C132 C 1.1320(3) 0.88086(15) 0.57664(16) 0.0340 1.0000 Uani .
C133 C 1.1662(3) 0.75511(14) 0.63614(14) 0.0288 1.0000 Uani .
C134 C 0.7732(2) 0.82092(12) 0.55460(12) 0.0185 1.0000 Uani .
C135 C 0.7905(3) 0.88892(12) 0.53633(14) 0.0249 1.0000 Uani .
C136 C 0.6878(3) 0.93090(14) 0.53714(15) 0.0323 1.0000 Uani .
C137 C 0.5674(3) 0.90538(14) 0.55553(14) 0.0292 1.0000 Uani .
C138 C 0.5485(3) 0.83774(14) 0.57279(13) 0.0255 1.0000 Uani .
C139 C 0.6507(2) 0.79564(12) 0.57291(12) 0.0211 1.0000 Uani .
C140 C 0.8692(2) 0.68878(11) 0.62642(11) 0.0172 1.0000 Uani .
C141 C 0.8397(3) 0.68964(13) 0.68883(13) 0.0263 1.0000 Uani .
C142 C 0.8154(3) 0.62989(14) 0.74728(14) 0.0352 1.0000 Uani .
C143 C 0.8188(3) 0.56859(13) 0.74454(13) 0.0272 1.0000 Uani .
C144 C 0.8450(2) 0.56700(12) 0.68330(13) 0.0236 1.0000 Uani .
C145 C 0.8706(2) 0.62678(12) 0.62461(12) 0.0215 1.0000 Uani .
C500 C 0.4290(8) 0.4660(4) 0.4686(4) 0.0528(19) 0.5000 Uiso .
C501 C 0.5131(7) 0.5225(3) 0.5206(4) 0.0437(16) 0.5000 Uiso .
H11 H 0.8080 0.7398 -0.2002 0.0245 1.0000 Uiso R
H21 H 1.0008 0.7102 -0.1571 0.0534 1.0000 Uiso R
H22 H 1.0246 0.7864 -0.1799 0.0520 1.0000 Uiso R
H23 H 1.0182 0.7612 -0.2333 0.0528 1.0000 Uiso R
H31 H 0.7263 0.8503 -0.2335 0.0561 1.0000 Uiso R
H32 H 0.8543 0.8725 -0.2251 0.0553 1.0000 Uiso R
H33 H 0.8508 0.8499 -0.2811 0.0560 1.0000 Uiso R
H51 H 0.8623 0.6264 -0.0739 0.0248 1.0000 Uiso R
H61 H 0.9055 0.5193 -0.0677 0.0275 1.0000 Uiso R
H71 H 0.7443 0.4567 -0.0710 0.0326 1.0000 Uiso R
H81 H 0.5460 0.4994 -0.0800 0.0330 1.0000 Uiso R
H91 H 0.5016 0.6064 -0.0856 0.0265 1.0000 Uiso R
H111 H 0.6099 0.7337 -0.2171 0.0328 1.0000 Uiso R
H121 H 0.4478 0.7735 -0.2811 0.0371 1.0000 Uiso R
H131 H 0.2575 0.8022 -0.2366 0.0302 1.0000 Uiso R
H141 H 0.2317 0.7963 -0.1295 0.0281 1.0000 Uiso R
H151 H 0.3933 0.7589 -0.0671 0.0233 1.0000 Uiso R
H161 H 1.0276 0.6594 0.0869 0.0285 1.0000 Uiso R
H171 H 1.0553 0.7738 0.0590 0.0442 1.0000 Uiso R
H172 H 1.1800 0.7427 0.0395 0.0444 1.0000 Uiso R
H173 H 1.0991 0.7890 -0.0167 0.0431 1.0000 Uiso R
H181 H 1.0866 0.6941 -0.0514 0.0445 1.0000 Uiso R
H182 H 1.1759 0.6526 0.0021 0.0449 1.0000 Uiso R
H183 H 1.0494 0.6212 0.0054 0.0446 1.0000 Uiso R
H201 H 0.8677 0.7503 0.1295 0.0336 1.0000 Uiso R
H211 H 0.8308 0.7597 0.2302 0.0445 1.0000 Uiso R
H221 H 0.6910 0.6880 0.3192 0.0425 1.0000 Uiso R
H231 H 0.5850 0.6074 0.3084 0.0354 1.0000 Uiso R
H241 H 0.6225 0.5957 0.2101 0.0268 1.0000 Uiso R
H261 H 0.9094 0.5590 0.1802 0.0306 1.0000 Uiso R
H271 H 0.9418 0.4439 0.2170 0.0405 1.0000 Uiso R
H281 H 0.8489 0.3873 0.1704 0.0394 1.0000 Uiso R
H291 H 0.7212 0.4470 0.0873 0.0378 1.0000 Uiso R
H301 H 0.6854 0.5611 0.0534 0.0258 1.0000 Uiso R
H311 H 0.7244 0.9539 -0.0667 0.0225 1.0000 Uiso R
H321 H 0.9334 0.9231 -0.1422 0.0426 1.0000 Uiso R
H322 H 0.8929 0.9962 -0.1535 0.0424 1.0000 Uiso R
H323 H 0.8087 0.9535 -0.1697 0.0428 1.0000 Uiso R
H331 H 0.8358 0.9050 0.0267 0.0423 1.0000 Uiso R
H332 H 0.9504 0.8918 -0.0187 0.0427 1.0000 Uiso R
H333 H 0.9119 0.9666 -0.0324 0.0426 1.0000 Uiso R
H351 H 0.6051 0.9021 -0.1461 0.0244 1.0000 Uiso R
H361 H 0.4596 0.9617 -0.2178 0.0319 1.0000 Uiso R
H371 H 0.2532 0.9710 -0.1745 0.0390 1.0000 Uiso R
H381 H 0.1924 0.9242 -0.0595 0.0408 1.0000 Uiso R
H391 H 0.3375 0.8660 0.0130 0.0318 1.0000 Uiso R
H411 H 0.5788 0.9488 0.0188 0.0341 1.0000 Uiso R
H421 H 0.5279 0.9691 0.1118 0.0412 1.0000 Uiso R
H431 H 0.4679 0.8817 0.2176 0.0419 1.0000 Uiso R
H441 H 0.4641 0.7718 0.2300 0.0393 1.0000 Uiso R
H451 H 0.5158 0.7502 0.1380 0.0298 1.0000 Uiso R
H461 H 0.5982 0.4799 0.2200 0.0715 1.0000 Uiso R
H462 H 0.4542 0.4782 0.2135 0.0725 1.0000 Uiso R
H471 H 0.5882 0.3722 0.2344 0.1175 1.0000 Uiso R
H472 H 0.4471 0.3656 0.2668 0.1162 1.0000 Uiso R
H481 H 0.6415 0.3713 0.3280 0.0653 1.0000 Uiso R
H482 H 0.5519 0.3141 0.3547 0.0658 1.0000 Uiso R
H491 H 0.5366 0.4010 0.3935 0.0900 1.0000 Uiso R
H492 H 0.4074 0.3790 0.3789 0.0899 1.0000 Uiso R
H511 H 0.5997 0.5832 0.4346 0.0705 0.5000 Uiso R
H512 H 0.6510 0.5094 0.4631 0.0705 0.5000 Uiso R
H1011 H 1.0892 0.9821 0.3009 0.0269 1.0000 Uiso R
H1021 H 1.3191 0.9356 0.3495 0.0501 1.0000 Uiso R
H1022 H 1.3033 1.0053 0.2876 0.0502 1.0000 Uiso R
H1023 H 1.2888 0.9369 0.2834 0.0510 1.0000 Uiso R
H1031 H 1.1479 0.9704 0.4233 0.0517 1.0000 Uiso R
H1032 H 1.1389 1.0392 0.3603 0.0509 1.0000 Uiso R
H1033 H 1.0163 0.9943 0.3987 0.0512 1.0000 Uiso R
H1051 H 1.1737 0.8460 0.2751 0.0291 1.0000 Uiso R
H1061 H 1.2134 0.8536 0.1677 0.0363 1.0000 Uiso R
H1071 H 1.0529 0.8828 0.1021 0.0391 1.0000 Uiso R
H1081 H 0.8525 0.9063 0.1438 0.0396 1.0000 Uiso R
H1091 H 0.8112 0.8972 0.2513 0.0316 1.0000 Uiso R
H1111 H 0.8931 1.0058 0.3001 0.0384 1.0000 Uiso R
H1121 H 0.7127 1.0687 0.2994 0.0439 1.0000 Uiso R
H1131 H 0.5231 1.0145 0.3564 0.0359 1.0000 Uiso R
H1141 H 0.5177 0.8986 0.4151 0.0352 1.0000 Uiso R
H1151 H 0.7012 0.8345 0.4177 0.0272 1.0000 Uiso R
H1161 H 1.3835 0.6811 0.4533 0.0257 1.0000 Uiso R
H1171 H 1.4213 0.7886 0.4839 0.0401 1.0000 Uiso R
H1172 H 1.5186 0.7314 0.4873 0.0402 1.0000 Uiso R
H1173 H 1.3916 0.7135 0.5386 0.0414 1.0000 Uiso R
H1181 H 1.4134 0.8210 0.3598 0.0473 1.0000 Uiso R
H1182 H 1.5138 0.7643 0.3637 0.0474 1.0000 Uiso R
H1183 H 1.3858 0.7643 0.3397 0.0474 1.0000 Uiso R
H1201 H 1.2233 0.6417 0.5771 0.0295 1.0000 Uiso R
H1211 H 1.2227 0.5404 0.6731 0.0389 1.0000 Uiso R
H1221 H 1.1223 0.4457 0.6846 0.0409 1.0000 Uiso R
H1231 H 1.0200 0.4533 0.5976 0.0432 1.0000 Uiso R
H1241 H 1.0250 0.5550 0.4992 0.0364 1.0000 Uiso R
H1261 H 1.3034 0.6009 0.4195 0.0456 1.0000 Uiso R
H1271 H 1.3557 0.5738 0.3308 0.0554 1.0000 Uiso R
H1281 H 1.2430 0.6222 0.2402 0.0452 1.0000 Uiso R
H1291 H 1.0751 0.6941 0.2420 0.0419 1.0000 Uiso R
H1301 H 1.0242 0.7221 0.3308 0.0300 1.0000 Uiso R
H1311 H 0.9996 0.8071 0.6318 0.0266 1.0000 Uiso R
H1321 H 1.2109 0.8871 0.5469 0.0503 1.0000 Uiso R
H1322 H 1.0747 0.9158 0.5527 0.0509 1.0000 Uiso R
H1323 H 1.1466 0.8860 0.6152 0.0502 1.0000 Uiso R
H1331 H 1.1288 0.7108 0.6536 0.0419 1.0000 Uiso R
H1332 H 1.2425 0.7576 0.6052 0.0421 1.0000 Uiso R
H1333 H 1.1889 0.7601 0.6735 0.0430 1.0000 Uiso R
H1351 H 0.8711 0.9069 0.5229 0.0292 1.0000 Uiso R
H1361 H 0.7012 0.9766 0.5248 0.0385 1.0000 Uiso R
H1371 H 0.4995 0.9335 0.5556 0.0345 1.0000 Uiso R
H1381 H 0.4666 0.8205 0.5852 0.0308 1.0000 Uiso R
H1391 H 0.6372 0.7505 0.5845 0.0253 1.0000 Uiso R
H1411 H 0.8341 0.7308 0.6911 0.0315 1.0000 Uiso R
H1421 H 0.7964 0.6316 0.7883 0.0425 1.0000 Uiso R
H1431 H 0.8039 0.5283 0.7841 0.0328 1.0000 Uiso R
H1441 H 0.8454 0.5265 0.6806 0.0278 1.0000 Uiso R
H1451 H 0.8881 0.6255 0.5834 0.0260 1.0000 Uiso R
H5001 H 0.4788 0.4279 0.4705 0.0728 0.5000 Uiso R
H5002 H 0.3490 0.4631 0.4573 0.0728 0.5000 Uiso R
H5011 H 0.5750 0.5082 0.5500 0.0728 0.5000 Uiso R
H5012 H 0.4718 0.5619 0.5209 0.0728 0.5000 Uiso R
H513 H 0.5478 0.5788 0.4271 0.0711 0.5000 Uiso .
H514 H 0.6604 0.5285 0.4413 0.0711 0.5000 Uiso .

loop_
_atom_site_aniso_label
_atom_site_aniso_U_11
_atom_site_aniso_U_22
_atom_site_aniso_U_33
_atom_site_aniso_U_23
_atom_site_aniso_U_13
_atom_site_aniso_U_12
Fe1 0.01541(17) 0.01173(14) 0.01198(15) -0.00558(12) -0.00148(12) -0.00061(12)
Fe101 0.01420(17) 0.01327(14) 0.01176(15) -0.00551(12) -0.00315(12) 0.00045(12)
V1 0.0156(2) 0.01196(17) 0.01388(18) -0.00525(14) -0.00134(15) -0.00115(14)
V101 0.0136(2) 0.01414(17) 0.01228(18) -0.00505(14) -0.00276(15) -0.00017(14)
I1 0.01961(9) 0.02200(8) 0.02051(8) -0.00839(6) 0.00202(6) -0.00592(6)
I101 0.02035(9) 0.02945(9) 0.03447(10) -0.01862(7) -0.00742(7) -0.00346(7)
P1 0.0172(3) 0.0144(3) 0.0132(3) -0.0071(2) -0.0012(2) -0.0010(2)
P2 0.0174(3) 0.0135(3) 0.0151(3) -0.0046(2) -0.0028(2) -0.0009(2)
P3 0.0187(3) 0.0119(2) 0.0137(3) -0.0061(2) -0.0027(2) 0.0003(2)
P101 0.0177(3) 0.0136(3) 0.0136(3) -0.0038(2) -0.0047(2) 0.0001(2)
P102 0.0167(3) 0.0190(3) 0.0176(3) -0.0103(2) -0.0050(2) 0.0033(2)
P103 0.0158(3) 0.0161(3) 0.0131(3) -0.0075(2) -0.0021(2) -0.0004(2)
F1 0.0195(8) 0.0222(7) 0.0229(7) -0.0079(6) 0.0009(6) -0.0035(6)
F101 0.0208(8) 0.0236(7) 0.0266(8) -0.0081(6) -0.0078(6) -0.0041(6)
O2 0.083(2) 0.085(2) 0.069(2) -0.0422(18) 0.0060(17) -0.0158(18)
N1 0.0189(11) 0.0155(9) 0.0145(9) -0.0073(8) 0.0015(8) -0.0024(8)
N2 0.0150(10) 0.0167(9) 0.0177(10) -0.0037(8) -0.0039(8) 0.0000(8)
N3 0.0181(10) 0.0126(8) 0.0168(10) -0.0072(7) -0.0023(8) -0.0004(7)
N101 0.0173(10) 0.0158(9) 0.0157(10) -0.0033(8) -0.0044(8) -0.0024(8)
N102 0.0140(10) 0.0213(10) 0.0193(10) -0.0105(8) -0.0038(8) 0.0020(8)
N103 0.0172(10) 0.0214(10) 0.0166(10) -0.0120(8) -0.0019(8) -0.0023(8)
C1 0.0287(14) 0.0204(11) 0.0163(12) -0.0105(10) 0.0048(10) -0.0057(10)
C2 0.0289(16) 0.0519(18) 0.0293(15) -0.0243(14) 0.0099(12) -0.0077(14)
C3 0.063(2) 0.0209(13) 0.0186(13) -0.0050(11) 0.0083(14) -0.0039(13)
C4 0.0212(13) 0.0137(10) 0.0128(11) -0.0071(8) 0.0011(9) -0.0004(9)
C5 0.0232(13) 0.0177(11) 0.0203(12) -0.0072(9) -0.0017(10) -0.0027(9)
C6 0.0293(15) 0.0201(12) 0.0193(12) -0.0083(10) -0.0014(11) 0.0041(10)
C7 0.0431(17) 0.0143(11) 0.0206(13) -0.0073(10) -0.0025(12) 0.0002(11)
C8 0.0379(17) 0.0179(12) 0.0274(14) -0.0101(11) -0.0044(12) -0.0062(11)
C9 0.0233(14) 0.0184(11) 0.0235(13) -0.0081(10) -0.0027(10) -0.0021(10)
C10 0.0227(13) 0.0131(10) 0.0163(11) -0.0054(9) -0.0037(10) -0.0009(9)
C11 0.0238(14) 0.0385(15) 0.0210(13) -0.0155(12) -0.0022(11) 0.0037(11)
C12 0.0345(17) 0.0431(16) 0.0178(13) -0.0146(12) -0.0069(12) 0.0017(13)
C13 0.0277(15) 0.0232(12) 0.0248(13) -0.0058(10) -0.0110(11) -0.0010(11)
C14 0.0206(13) 0.0223(12) 0.0276(14) -0.0127(10) -0.0012(11) -0.0009(10)
C15 0.0240(13) 0.0180(11) 0.0171(11) -0.0097(9) -0.0025(10) -0.0020(9)
C16 0.0180(13) 0.0221(12) 0.0255(13) -0.0039(10) -0.0071(10) 0.0003(10)
C17 0.0182(14) 0.0304(14) 0.0392(16) -0.0127(12) -0.0084(12) -0.0021(11)
C18 0.0193(14) 0.0246(13) 0.0406(16) -0.0108(12) -0.0009(12) 0.0021(10)
C19 0.0209(13) 0.0170(11) 0.0184(12) -0.0064(9) -0.0084(10) 0.0038(9)
C20 0.0286(15) 0.0302(14) 0.0289(14) -0.0145(12) -0.0068(12) -0.0024(11)
C21 0.0410(19) 0.0430(17) 0.0395(17) -0.0272(14) -0.0151(14) -0.0017(14)
C22 0.0417(19) 0.0478(17) 0.0256(15) -0.0234(13) -0.0153(13) 0.0091(14)
C23 0.0357(17) 0.0332(14) 0.0151(12) -0.0051(11) -0.0040(11) 0.0019(12)
C24 0.0255(14) 0.0229(12) 0.0183(12) -0.0072(10) -0.0057(10) 0.0010(10)
C25 0.0172(12) 0.0163(10) 0.0163(11) -0.0042(9) 0.0007(9) 0.0006(9)
C26 0.0226(14) 0.0220(12) 0.0247(13) -0.0062(10) -0.0047(11) 0.0015(10)
C27 0.0287(16) 0.0264(13) 0.0317(15) -0.0032(12) -0.0051(12) 0.0075(11)
C28 0.0382(18) 0.0169(12) 0.0368(16) -0.0083(11) 0.0043(13) 0.0050(11)
C29 0.0426(18) 0.0223(13) 0.0275(14) -0.0133(11) 0.0041(13) -0.0034(12)
C30 0.0287(15) 0.0193(11) 0.0183(12) -0.0074(10) -0.0003(10) 0.0002(10)
C31 0.0247(13) 0.0125(10) 0.0209(12) -0.0074(9) -0.0036(10) -0.0020(9)
C32 0.0402(17) 0.0172(11) 0.0237(13) -0.0053(10) 0.0023(12) -0.0107(11)
C33 0.0330(16) 0.0266(13) 0.0301(15) -0.0139(11) -0.0056(12) -0.0086(11)
C34 0.0205(13) 0.0136(10) 0.0201(12) -0.0082(9) -0.0056(10) -0.0016(9)
C35 0.0248(14) 0.0186(11) 0.0216(12) -0.0106(10) -0.0065(10) 0.0010(10)
C36 0.0338(16) 0.0219(12) 0.0240(13) -0.0083(10) -0.0121(12) 0.0007(11)
C37 0.0303(16) 0.0240(13) 0.0401(17) -0.0065(12) -0.0220(13) 0.0047(11)
C38 0.0207(15) 0.0338(15) 0.0419(17) -0.0111(13) -0.0095(13) 0.0023(11)
C39 0.0231(14) 0.0254(13) 0.0244(13) -0.0058(11) -0.0010(11) -0.0028(10)
C40 0.0201(13) 0.0184(11) 0.0190(12) -0.0105(9) -0.0048(10) 0.0023(9)
C41 0.0368(17) 0.0215(12) 0.0273(14) -0.0138(11) 0.0035(12) -0.0029(11)
C42 0.0425(18) 0.0286(14) 0.0421(17) -0.0264(13) 0.0019(14) -0.0023(13)
C43 0.0429(19) 0.0446(17) 0.0293(15) -0.0291(14) -0.0052(13) 0.0091(14)
C44 0.049(2) 0.0318(14) 0.0182(13) -0.0117(11) -0.0051(13) 0.0112(13)
C45 0.0362(16) 0.0212(12) 0.0186(12) -0.0113(10) -0.0030(11) 0.0056(11)
C46 0.094(3) 0.052(2) 0.0316(18) -0.0169(16) 0.0067(19) -0.037(2)
C47 0.124(4) 0.072(3) 0.107(4) -0.070(3) 0.075(3) -0.067(3)
C48 0.035(2) 0.052(2) 0.070(3) -0.0223(19) -0.0124(19) 0.0163(16)
C49 0.099(4) 0.073(3) 0.053(3) -0.029(2) -0.027(3) 0.014(3)
C51 0.060(3) 0.066(2) 0.040(2) -0.0094(18) -0.0138(18) -0.025(2)
C101 0.0260(14) 0.0153(11) 0.0212(12) -0.0009(9) -0.0068(10) -0.0064(10)
C102 0.0231(15) 0.0290(14) 0.0339(16) 0.0012(12) -0.0030(12) -0.0080(11)
C103 0.054(2) 0.0180(12) 0.0311(15) -0.0066(11) -0.0138(14) -0.0060(12)
C104 0.0260(14) 0.0124(10) 0.0165(11) -0.0044(9) -0.0052(10) -0.0007(9)
C105 0.0305(15) 0.0213(12) 0.0207(13) -0.0074(10) -0.0033(11) 0.0024(10)
C106 0.0377(17) 0.0257(13) 0.0257(14) -0.0128(11) 0.0045(12) -0.0016(12)
C107 0.056(2) 0.0243(13) 0.0196(13) -0.0113(11) -0.0011(13) -0.0062(13)
C108 0.048(2) 0.0347(15) 0.0210(14) -0.0118(12) -0.0136(13) -0.0022(13)
C109 0.0314(15) 0.0276(13) 0.0201(13) -0.0102(11) -0.0073(11) -0.0014(11)
C110 0.0212(13) 0.0191(11) 0.0168(11) -0.0077(9) -0.0094(10) 0.0036(9)
C111 0.0279(15) 0.0198(12) 0.0427(17) -0.0068(11) -0.0130(13) 0.0008(10)
C112 0.0424(19) 0.0188(12) 0.0511(19) -0.0148(13) -0.0207(15) 0.0086(12)
C113 0.0302(16) 0.0371(15) 0.0327(15) -0.0237(13) -0.0153(13) 0.0151(12)
C114 0.0254(15) 0.0364(15) 0.0233(13) -0.0119(12) -0.0067(11) 0.0056(12)
C115 0.0257(14) 0.0228(12) 0.0198(12) -0.0075(10) -0.0066(10) 0.0034(10)
C116 0.0164(13) 0.0295(13) 0.0196(12) -0.0131(10) -0.0014(10) 0.0045(10)
C117 0.0145(13) 0.0431(15) 0.0248(14) -0.0154(12) -0.0059(11) 0.0021(11)
C118 0.0199(14) 0.0491(17) 0.0245(14) -0.0162(13) 0.0021(11) 0.0004(12)
C119 0.0219(13) 0.0208(11) 0.0196(12) -0.0100(10) -0.0054(10) 0.0052(10)
C120 0.0205(14) 0.0308(13) 0.0256(13) -0.0141(11) -0.0052(11) 0.0027(11)
C121 0.0306(16) 0.0381(15) 0.0231(14) -0.0075(12) -0.0099(12) 0.0036(12)
C122 0.0387(18) 0.0271(14) 0.0265(15) -0.0037(11) -0.0092(13) 0.0091(12)
C123 0.052(2) 0.0207(13) 0.0330(16) -0.0090(12) -0.0116(14) 0.0017(13)
C124 0.0445(18) 0.0214(12) 0.0287(15) -0.0096(11) -0.0155(13) 0.0027(12)
C125 0.0213(13) 0.0265(12) 0.0245(13) -0.0166(11) -0.0028(10) 0.0017(10)
C126 0.0271(16) 0.059(2) 0.0472(19) -0.0400(17) -0.0155(14) 0.0156(14)
C127 0.0295(18) 0.071(2) 0.058(2) -0.050(2) -0.0072(16) 0.0149(16)
C128 0.0416(19) 0.0486(18) 0.0331(16) -0.0306(15) 0.0092(14) -0.0060(14)
C129 0.056(2) 0.0323(15) 0.0190(13) -0.0131(12) -0.0044(13) 0.0018(14)
C130 0.0352(16) 0.0213(12) 0.0180(12) -0.0090(10) -0.0036(11) 0.0045(11)
C131 0.0196(13) 0.0336(13) 0.0247(13) -0.0211(11) -0.0037(10) -0.0005(10)
C132 0.0370(17) 0.0394(16) 0.0415(17) -0.0302(14) -0.0101(14) -0.0017(13)
C133 0.0233(15) 0.0427(16) 0.0270(14) -0.0197(12) -0.0111(11) 0.0049(12)
C134 0.0200(13) 0.0221(11) 0.0155(11) -0.0101(9) -0.0041(9) 0.0020(9)
C135 0.0233(14) 0.0221(12) 0.0328(15) -0.0137(11) -0.0096(11) 0.0014(10)
C136 0.0356(17) 0.0251(13) 0.0460(18) -0.0227(13) -0.0150(14) 0.0070(12)
C137 0.0273(15) 0.0349(14) 0.0319(15) -0.0206(12) -0.0110(12) 0.0141(12)
C138 0.0179(13) 0.0356(14) 0.0228(13) -0.0135(11) -0.0019(10) 0.0021(11)
C139 0.0212(13) 0.0223(12) 0.0193(12) -0.0088(10) -0.0025(10) -0.0002(10)
C140 0.0165(12) 0.0189(11) 0.0142(11) -0.0052(9) -0.0037(9) 0.0009(9)
C141 0.0392(17) 0.0215(12) 0.0186(12) -0.0103(10) -0.0023(11) 0.0024(11)
C142 0.058(2) 0.0299(14) 0.0146(13) -0.0089(11) -0.0015(13) 0.0037(13)
C143 0.0312(16) 0.0242(12) 0.0179(12) -0.0023(10) -0.0038(11) 0.0015(11)
C144 0.0242(14) 0.0192(11) 0.0252(13) -0.0088(10) -0.0005(11) -0.0012(10)
C145 0.0240(14) 0.0238(12) 0.0168(12) -0.0102(10) 0.0007(10) -0.0016(10)

loop_
_atom_type_symbol
_atom_type_scat_dispersion_real
_atom_type_scat_dispersion_imag
_atom_type_scat_Cromer_Mann_a1
_atom_type_scat_Cromer_Mann_b1
_atom_type_scat_Cromer_Mann_a2
_atom_type_scat_Cromer_Mann_b2
_atom_type_scat_Cromer_Mann_a3
_atom_type_scat_Cromer_Mann_b3
_atom_type_scat_Cromer_Mann_a4
_atom_type_scat_Cromer_Mann_b4
_atom_type_scat_Cromer_Mann_c
_atom_type_scat_source
C 0.0033 0.0016 2.3100 20.8439 1.0200 10.2075 1.5886 0.5687 0.8650 51.6512 0.2156 'International Tables Vol C 4.2.6.8 and 6.1.1.4'
H 0.0000 0.0000 0.4930 10.5109 0.3229 26.1257 0.1402 3.1424 0.0408 57.7998 0.0030 'International Tables Vol C 4.2.6.8 and 6.1.1.4'
N 0.0061 0.0033 12.2126 0.0057 3.1322 9.8933 2.0125 28.9975 1.1663 0.5826 -11.5290 'International Tables Vol C 4.2.6.8 and 6.1.1.4'
F 0.0171 0.0103 3.5392 10.2825 2.6412 4.2944 1.5170 0.2615 1.0243 26.1476 0.2776 'International Tables Vol C 4.2.6.8 and 6.1.1.4'
P 0.1023 0.0942 6.4345 1.9067 4.1791 27.1570 1.7800 0.5260 1.4908 68.1645 1.1149 'International Tables Vol C 4.2.6.8 and 6.1.1.4'
V 0.3005 0.5294 10.2971 6.8657 7.3511 0.4385 2.0703 26.8938 2.0571 102.4780 1.2199 'International Tables Vol C 4.2.6.8 and 6.1.1.4'
Fe 0.3463 0.8444 11.7695 4.7611 7.3573 0.3072 3.5222 15.3535 2.3045 76.8805 1.0369 'International Tables Vol C 4.2.6.8 and 6.1.1.4'
I -0.4742 1.8119 20.1472 4.3470 18.9949 0.3814 7.5138 27.7660 2.2735 66.8776 4.0712 'International Tables Vol C 4.2.6.8 and 6.1.1.4'
O 0.0106 0.0060 3.0485 13.2771 2.2868 5.7011 1.5463 0.3239 0.8670 32.9089 0.2508 'International Tables Vol C 4.2.6.8 and 6.1.1.4'

loop_
_geom_angle_atom_site_label_1
_geom_angle_site_symmetry_1
_geom_angle_atom_site_label_2
_geom_angle_atom_site_label_3
_geom_angle_site_symmetry_3
_geom_angle
_geom_angle_publ_flag
V1 . Fe1 I1 . 174.737(18) yes
V1 . Fe1 P1 . 69.99(2) yes
I1 . Fe1 P1 . 111.92(2) yes
V1 . Fe1 P2 . 69.87(2) yes
I1 . Fe1 P2 . 104.949(19) yes
P1 . Fe1 P2 . 110.87(3) yes
V1 . Fe1 P3 . 68.755(19) yes
I1 . Fe1 P3 . 114.56(2) yes
P1 . Fe1 P3 . 106.61(2) yes
P2 . Fe1 P3 . 107.91(2) yes
V101 . Fe101 I101 . 172.218(17) yes
V101 . Fe101 P101 . 70.85(2) yes
I101 . Fe101 P101 . 114.82(2) yes
V101 . Fe101 P102 . 69.40(2) yes
I101 . Fe101 P102 . 103.032(19) yes
P101 . Fe101 P102 . 112.37(3) yes
V101 . Fe101 P103 . 69.85(2) yes
I101 . Fe101 P103 . 112.04(2) yes
P101 . Fe101 P103 . 106.62(2) yes
P102 . Fe101 P103 . 107.87(3) yes
Fe1 . V1 P1 . 52.515(16) yes
Fe1 . V1 P2 . 52.466(17) yes
P1 . V1 P2 . 88.13(2) yes
Fe1 . V1 P3 . 53.260(16) yes
P1 . V1 P3 . 86.19(2) yes
P2 . V1 P3 . 87.10(2) yes
Fe1 . V1 F1 . 177.10(5) yes
P1 . V1 F1 . 126.32(5) yes
P2 . V1 F1 . 125.84(5) yes
P3 . V1 F1 . 129.63(5) yes
Fe1 . V1 N1 . 88.96(6) yes
P1 . V1 N1 . 36.50(6) yes
P2 . V1 N1 . 116.03(6) yes
P3 . V1 N1 . 109.78(6) yes
F1 . V1 N1 . 90.02(7) yes
Fe1 . V1 N2 . 88.96(6) yes
P1 . V1 N2 . 113.94(6) yes
P2 . V1 N2 . 36.50(6) yes
P3 . V1 N2 . 113.24(6) yes
F1 . V1 N2 . 89.35(7) yes
Fe1 . V1 N3 . 90.49(6) yes
P1 . V1 N3 . 113.20(6) yes
P2 . V1 N3 . 112.31(6) yes
P3 . V1 N3 . 37.26(6) yes
F1 . V1 N3 . 92.39(7) yes
N1 . V1 N2 . 123.73(8) yes
N1 . V1 N3 . 117.27(8) yes
N2 . V1 N3 . 118.98(9) yes
Fe101 . V101 P101 . 52.710(16) yes
Fe101 . V101 P102 . 53.082(17) yes
P101 . V101 P102 . 89.59(2) yes
Fe101 . V101 P103 . 52.943(17) yes
P101 . V101 P103 . 85.44(2) yes
P102 . V101 P103 . 87.07(2) yes
Fe101 . V101 F101 . 177.66(5) yes
P101 . V101 F101 . 124.96(5) yes
P102 . V101 F101 . 128.35(5) yes
P103 . V101 F101 . 127.92(5) yes
Fe101 . V101 N101 . 88.56(6) yes
P101 . V101 N101 . 35.85(6) yes
P102 . V101 N101 . 115.34(6) yes
P103 . V101 N101 . 110.45(6) yes
F101 . V101 N101 . 89.11(7) yes
Fe101 . V101 N102 . 90.09(6) yes
P101 . V101 N102 . 114.14(6) yes
P102 . V101 N102 . 37.13(6) yes
P103 . V101 N102 . 115.39(6) yes
F101 . V101 N102 . 91.26(8) yes
Fe101 . V101 N103 . 89.70(6) yes
P101 . V101 N103 . 112.50(6) yes
P102 . V101 N103 . 110.99(6) yes
P103 . V101 N103 . 36.82(6) yes
F101 . V101 N103 . 91.28(7) yes
N101 . V101 N102 . 120.39(9) yes
N101 . V101 N103 . 119.45(9) yes
N102 . V101 N103 . 120.14(8) yes
V1 . P1 Fe1 . 57.496(17) yes
Fe1 . P1 N1 . 101.80(7) yes
V1 . P1 C4 . 122.56(8) yes
Fe1 . P1 C4 . 117.01(8) yes
N1 . P1 C4 . 106.44(10) yes
V1 . P1 C10 . 133.24(7) yes
Fe1 . P1 C10 . 116.11(8) yes
N1 . P1 C10 . 113.54(10) yes
C4 . P1 C10 . 101.99(11) yes
V1 . P2 Fe1 . 57.664(18) yes
Fe1 . P2 N2 . 102.15(7) yes
V1 . P2 C19 . 124.42(8) yes
Fe1 . P2 C19 . 112.72(8) yes
N2 . P2 C19 . 110.32(11) yes
V1 . P2 C25 . 132.46(8) yes
Fe1 . P2 C25 . 118.48(8) yes
N2 . P2 C25 . 111.94(11) yes
C19 . P2 C25 . 101.44(11) yes
V1 . P3 Fe1 . 57.985(17) yes
Fe1 . P3 N3 . 102.72(7) yes
V1 . P3 C34 . 123.37(8) yes
Fe1 . P3 C34 . 114.79(7) yes
N3 . P3 C34 . 107.96(10) yes
V1 . P3 C40 . 132.24(8) yes
Fe1 . P3 C40 . 116.39(8) yes
N3 . P3 C40 . 112.52(11) yes
C34 . P3 C40 . 102.51(11) yes
V101 . P101 Fe101 . 56.437(17) yes
Fe101 . P101 N101 . 100.21(7) yes
V101 . P101 C104 . 128.20(9) yes
Fe101 . P101 C104 . 119.73(7) yes
N101 . P101 C104 . 108.15(11) yes
V101 . P101 C110 . 127.76(8) yes
Fe101 . P101 C110 . 113.73(8) yes
N101 . P101 C110 . 113.35(11) yes
C104 . P101 C110 . 102.02(11) yes
V101 . P102 Fe101 . 57.521(18) yes
Fe101 . P102 N102 . 102.19(7) yes
V101 . P102 C119 . 122.58(8) yes
Fe101 . P102 C119 . 116.06(8) yes
N102 . P102 C119 . 108.16(11) yes
V101 . P102 C125 . 132.88(8) yes
Fe101 . P102 C125 . 115.34(9) yes
N102 . P102 C125 . 112.46(11) yes
C119 . P102 C125 . 102.76(11) yes
V101 . P103 Fe101 . 57.210(17) yes
Fe101 . P103 N103 . 102.00(7) yes
V101 . P103 C134 . 124.27(8) yes
Fe101 . P103 C134 . 115.91(8) yes
N103 . P103 C134 . 109.06(11) yes
V101 . P103 C140 . 132.10(8) yes
Fe101 . P103 C140 . 115.70(8) yes
N103 . P103 C140 . 112.42(11) yes
C134 . P103 C140 . 101.97(11) yes
H5011 2_666 O1 C501 2_666 47.9 no
H5011 2_666 O1 C51 . 110.5 no
C501 2_666 O1 C51 . 69.0(4) yes
C51 . O1 C500 . 102.6(4) yes
C46 . O2 C49 . 105.7(3) yes
V1 . N1 P1 . 99.13(10) yes
V1 . N1 C1 . 137.25(16) yes
P1 . N1 C1 . 123.60(16) yes
V1 . N2 P2 . 99.00(10) yes
V1 . N2 C16 . 134.67(16) yes
P2 . N2 C16 . 125.90(16) yes
P3 . N3 V1 . 97.98(9) yes
P3 . N3 C31 . 126.92(16) yes
V1 . N3 C31 . 135.07(16) yes
V101 . N101 P101 . 100.37(9) yes
V101 . N101 C101 . 132.98(16) yes
P101 . N101 C101 . 126.20(16) yes
P102 . N102 V101 . 98.04(10) yes
P102 . N102 C116 . 125.72(16) yes
V101 . N102 C116 . 136.08(16) yes
V101 . N103 P103 . 98.32(10) yes
V101 . N103 C131 . 135.89(16) yes
P103 . N103 C131 . 125.17(16) yes
N1 . C1 C2 . 113.3(2) yes
N1 . C1 C3 . 110.3(2) yes
C2 . C1 C3 . 111.0(2) yes
N1 . C1 H11 . 107.9 no
C2 . C1 H11 . 107.0 no
C3 . C1 H11 . 107.0 no
C1 . C2 H21 . 111.1 no
C1 . C2 H22 . 110.2 no
H21 . C2 H22 . 108.0 no
C1 . C2 H23 . 109.6 no
H21 . C2 H23 . 110.0 no
H22 . C2 H23 . 107.8 no
C1 . C3 H31 . 111.1 no
C1 . C3 H32 . 110.0 no
H31 . C3 H32 . 108.6 no
C1 . C3 H33 . 110.7 no
H31 . C3 H33 . 108.8 no
H32 . C3 H33 . 107.5 no
P1 . C4 C5 . 119.28(18) yes
P1 . C4 C9 . 121.60(19) yes
C5 . C4 C9 . 119.0(2) yes
C4 . C5 C6 . 120.6(2) yes
C4 . C5 H51 . 119.3 no
C6 . C5 H51 . 120.1 no
C5 . C6 C7 . 119.7(3) yes
C5 . C6 H61 . 119.8 no
C7 . C6 H61 . 120.5 no
C6 . C7 C8 . 120.4(2) yes
C6 . C7 H71 . 121.1 no
C8 . C7 H71 . 118.5 no
C7 . C8 C9 . 120.1(2) yes
C7 . C8 H81 . 119.1 no
C9 . C8 H81 . 120.8 no
C4 . C9 C8 . 120.2(2) yes
C4 . C9 H91 . 119.6 no
C8 . C9 H91 . 120.3 no
P1 . C10 C11 . 121.8(2) yes
P1 . C10 C15 . 119.42(18) yes
C11 . C10 C15 . 118.8(2) yes
C10 . C11 C12 . 120.6(3) yes
C10 . C11 H111 . 119.2 no
C12 . C11 H111 . 120.2 no
C11 . C12 C13 . 120.2(3) yes
C11 . C12 H121 . 120.6 no
C13 . C12 H121 . 119.3 no
C12 . C13 C14 . 120.0(3) yes
C12 . C13 H131 . 120.5 no
C14 . C13 H131 . 119.5 no
C13 . C14 C15 . 120.2(2) yes
C13 . C14 H141 . 121.4 no
C15 . C14 H141 . 118.4 no
C10 . C15 C14 . 120.2(2) yes
C10 . C15 H151 . 120.4 no
C14 . C15 H151 . 119.4 no
N2 . C16 C17 . 112.2(2) yes
N2 . C16 C18 . 109.5(2) yes
C17 . C16 C18 . 111.6(2) yes
N2 . C16 H161 . 108.1 no
C17 . C16 H161 . 107.6 no
C18 . C16 H161 . 107.7 no
C16 . C17 H171 . 110.3 no
C16 . C17 H172 . 109.2 no
H171 . C17 H172 . 109.5 no
C16 . C17 H173 . 108.6 no
H171 . C17 H173 . 110.0 no
H172 . C17 H173 . 109.2 no
C16 . C18 H181 . 109.8 no
C16 . C18 H182 . 108.9 no
H181 . C18 H182 . 109.3 no
C16 . C18 H183 . 110.4 no
H181 . C18 H183 . 110.3 no
H182 . C18 H183 . 108.1 no
P2 . C19 C20 . 121.80(19) yes
P2 . C19 C24 . 118.92(18) yes
C20 . C19 C24 . 119.2(2) yes
C19 . C20 C21 . 120.0(3) yes
C19 . C20 H201 . 119.5 no
C21 . C20 H201 . 120.5 no
C20 . C21 C22 . 120.1(3) yes
C20 . C21 H211 . 120.2 no
C22 . C21 H211 . 119.6 no
C21 . C22 C23 . 120.2(3) yes
C21 . C22 H221 . 120.1 no
C23 . C22 H221 . 119.7 no
C22 . C23 C24 . 120.1(3) yes
C22 . C23 H231 . 119.9 no
C24 . C23 H231 . 120.0 no
C19 . C24 C23 . 120.4(2) yes
C19 . C24 H241 . 119.6 no
C23 . C24 H241 . 120.0 no
P2 . C25 C26 . 121.01(19) yes
P2 . C25 C30 . 120.15(19) yes
C26 . C25 C30 . 118.8(2) yes
C25 . C26 C27 . 120.3(3) yes
C25 . C26 H261 . 120.1 no
C27 . C26 H261 . 119.6 no
C26 . C27 C28 . 120.0(3) yes
C26 . C27 H271 . 119.3 no
C28 . C27 H271 . 120.7 no
C27 . C28 C29 . 119.9(2) yes
C27 . C28 H281 . 118.8 no
C29 . C28 H281 . 121.3 no
C28 . C29 C30 . 120.1(3) yes
C28 . C29 H291 . 120.6 no
C30 . C29 H291 . 119.3 no
C29 . C30 C25 . 120.8(3) yes
C29 . C30 H301 . 119.9 no
C25 . C30 H301 . 119.2 no
N3 . C31 C32 . 112.19(19) yes
N3 . C31 C33 . 109.62(19) yes
C32 . C31 C33 . 111.5(2) yes
N3 . C31 H311 . 107.7 no
C32 . C31 H311 . 107.0 no
C33 . C31 H311 . 108.6 no
C31 . C32 H321 . 110.6 no
C31 . C32 H322 . 110.6 no
H321 . C32 H322 . 108.7 no
C31 . C32 H323 . 111.6 no
H321 . C32 H323 . 107.5 no
H322 . C32 H323 . 107.7 no
C31 . C33 H331 . 111.4 no
C31 . C33 H332 . 109.2 no
H331 . C33 H332 . 108.1 no
C31 . C33 H333 . 110.5 no
H331 . C33 H333 . 108.8 no
H332 . C33 H333 . 108.6 no
P3 . C34 C35 . 120.04(19) yes
P3 . C34 C39 . 120.90(19) yes
C35 . C34 C39 . 118.8(2) yes
C34 . C35 C36 . 120.5(3) yes
C34 . C35 H351 . 118.8 no
C36 . C35 H351 . 120.7 no
C35 . C36 C37 . 120.3(3) yes
C35 . C36 H361 . 119.6 no
C37 . C36 H361 . 120.1 no
C36 . C37 C38 . 120.1(3) yes
C36 . C37 H371 . 120.1 no
C38 . C37 H371 . 119.9 no
C37 . C38 C39 . 120.0(3) yes
C37 . C38 H381 . 120.1 no
C39 . C38 H381 . 119.9 no
C34 . C39 C38 . 120.3(3) yes
C34 . C39 H391 . 119.5 no
C38 . C39 H391 . 120.2 no
P3 . C40 C41 . 121.55(19) yes
P3 . C40 C45 . 119.84(18) yes
C41 . C40 C45 . 118.6(2) yes
C40 . C41 C42 . 120.6(2) yes
C40 . C41 H411 . 120.0 no
C42 . C41 H411 . 119.4 no
C41 . C42 C43 . 120.1(2) yes
C41 . C42 H421 . 119.8 no
C43 . C42 H421 . 120.1 no
C42 . C43 C44 . 119.8(3) yes
C42 . C43 H431 . 119.8 no
C44 . C43 H431 . 120.4 no
C43 . C44 C45 . 120.1(3) yes
C43 . C44 H441 . 119.8 no
C45 . C44 H441 . 120.1 no
C44 . C45 C40 . 120.8(2) yes
C44 . C45 H451 . 118.6 no
C40 . C45 H451 . 120.6 no
O2 . C46 C47 . 106.5(3) yes
O2 . C46 H461 . 109.0 no
C47 . C46 H461 . 111.0 no
O2 . C46 H462 . 110.4 no
C47 . C46 H462 . 110.2 no
H461 . C46 H462 . 109.8 no
C46 . C47 C48 . 101.9(3) yes
C46 . C47 H471 . 113.1 no
C48 . C47 H471 . 111.0 no
C46 . C47 H472 . 110.8 no
C48 . C47 H472 . 109.5 no
H471 . C47 H472 . 110.3 no
C47 . C48 C49 . 102.4(3) yes
C47 . C48 H481 . 108.2 no
C49 . C48 H481 . 99.9 no
C47 . C48 H482 . 111.0 no
C49 . C48 H482 . 116.5 no
H481 . C48 H482 . 117.4 no
O2 . C49 C48 . 108.6(4) yes
O2 . C49 H491 . 109.9 no
C48 . C49 H491 . 109.1 no
O2 . C49 H492 . 109.5 no
C48 . C49 H492 . 108.5 no
H491 . C49 H492 . 111.2 no
C501 2_666 C51 C500 2_666 98.1(5) yes
C501 2_666 C51 O1 . 49.3(3) yes
C500 2_666 C51 O1 . 141.1(4) yes
C501 2_666 C51 C501 . 71.7(5) yes
O1 . C51 C501 . 110.8(5) yes
C501 2_666 C51 H511 . 151.6 no
C500 2_666 C51 H511 . 95.6 no
O1 . C51 H511 . 106.9 no
C501 . C51 H511 . 112.0 no
C501 2_666 C51 H512 . 94.3 no
C500 2_666 C51 H512 . 94.2 no
O1 . C51 H512 . 107.1 no
C501 . C51 H512 . 110.4 no
H511 . C51 H512 . 109.5 no
C501 2_666 C51 H513 . 112.6 no
C500 2_666 C51 H513 . 112.8 no
O1 . C51 H513 . 72.2 no
C501 . C51 H513 . 109.2 no
C501 2_666 C51 H514 . 112.4 no
C500 2_666 C51 H514 . 112.6 no
O1 . C51 H514 . 101.0 no
C501 . C51 H514 . 136.6 no
H511 . C51 H514 . 84.7 no
H512 . C51 H513 . 137.4 no
H513 . C51 H514 . 108.2 no
N101 . C101 C102 . 112.2(2) yes
N101 . C101 C103 . 109.3(2) yes
C102 . C101 C103 . 112.1(2) yes
N101 . C101 H1011 . 106.6 no
C102 . C101 H1011 . 107.9 no
C103 . C101 H1011 . 108.6 no
C101 . C102 H1021 . 109.4 no
C101 . C102 H1022 . 110.1 no
H1021 . C102 H1022 . 109.2 no
C101 . C102 H1023 . 110.9 no
H1021 . C102 H1023 . 108.4 no
H1022 . C102 H1023 . 108.8 no
C101 . C103 H1031 . 109.6 no
C101 . C103 H1032 . 108.9 no
H1031 . C103 H1032 . 108.5 no
C101 . C103 H1033 . 109.6 no
H1031 . C103 H1033 . 109.5 no
H1032 . C103 H1033 . 110.7 no
P101 . C104 C105 . 119.50(19) yes
P101 . C104 C109 . 121.9(2) yes
C105 . C104 C109 . 118.5(2) yes
C104 . C105 C106 . 120.7(3) yes
C104 . C105 H1051 . 119.7 no
C106 . C105 H1051 . 119.6 no
C105 . C106 C107 . 120.0(3) yes
C105 . C106 H1061 . 119.2 no
C107 . C106 H1061 . 120.8 no
C106 . C107 C108 . 119.8(3) yes
C106 . C107 H1071 . 119.4 no
C108 . C107 H1071 . 120.8 no
C107 . C108 C109 . 120.5(3) yes
C107 . C108 H1081 . 120.7 no
C109 . C108 H1081 . 118.8 no
C104 . C109 C108 . 120.4(3) yes
C104 . C109 H1091 . 119.9 no
C108 . C109 H1091 . 119.7 no
P101 . C110 C111 . 123.2(2) yes
P101 . C110 C115 . 118.89(18) yes
C111 . C110 C115 . 117.9(2) yes
C110 . C111 C112 . 120.7(3) yes
C110 . C111 H1111 . 119.1 no
C112 . C111 H1111 . 120.2 no
C111 . C112 C113 . 120.4(3) yes
C111 . C112 H1121 . 119.1 no
C113 . C112 H1121 . 120.6 no
C112 . C113 C114 . 120.0(3) yes
C112 . C113 H1131 . 120.2 no
C114 . C113 H1131 . 119.8 no
C113 . C114 C115 . 120.0(3) yes
C113 . C114 H1141 . 119.8 no
C115 . C114 H1141 . 120.2 no
C110 . C115 C114 . 121.1(2) yes
C110 . C115 H1151 . 118.6 no
C114 . C115 H1151 . 120.3 no
N102 . C116 C117 . 112.2(2) yes
N102 . C116 C118 . 109.7(2) yes
C117 . C116 C118 . 111.5(2) yes
N102 . C116 H1161 . 107.8 no
C117 . C116 H1161 . 106.5 no
C118 . C116 H1161 . 109.0 no
C116 . C117 H1171 . 110.3 no
C116 . C117 H1172 . 109.4 no
H1171 . C117 H1172 . 108.3 no
C116 . C117 H1173 . 110.3 no
H1171 . C117 H1173 . 108.5 no
H1172 . C117 H1173 . 110.0 no
C116 . C118 H1181 . 110.5 no
C116 . C118 H1182 . 110.4 no
H1181 . C118 H1182 . 109.0 no
C116 . C118 H1183 . 110.6 no
H1181 . C118 H1183 . 108.6 no
H1182 . C118 H1183 . 107.7 no
P102 . C119 C120 . 120.46(19) yes
P102 . C119 C124 . 120.83(19) yes
C120 . C119 C124 . 118.5(2) yes
C119 . C120 C121 . 120.1(3) yes
C119 . C120 H1201 . 119.5 no
C121 . C120 H1201 . 120.3 no
C120 . C121 C122 . 120.8(3) yes
C120 . C121 H1211 . 118.8 no
C122 . C121 H1211 . 120.4 no
C121 . C122 C123 . 119.8(3) yes
C121 . C122 H1221 . 119.3 no
C123 . C122 H1221 . 120.9 no
C122 . C123 C124 . 119.7(3) yes
C122 . C123 H1231 . 119.4 no
C124 . C123 H1231 . 120.9 no
C119 . C124 C123 . 121.0(3) yes
C119 . C124 H1241 . 119.4 no
C123 . C124 H1241 . 119.6 no
P102 . C125 C126 . 121.3(2) yes
P102 . C125 C130 . 120.11(19) yes
C126 . C125 C130 . 118.6(2) yes
C125 . C126 C127 . 120.7(3) yes
C125 . C126 H1261 . 120.0 no
C127 . C126 H1261 . 119.3 no
C126 . C127 C128 . 119.9(3) yes
C126 . C127 H1271 . 119.6 no
C128 . C127 H1271 . 120.5 no
C127 . C128 C129 . 120.3(3) yes
C127 . C128 H1281 . 119.4 no
C129 . C128 H1281 . 120.2 no
C128 . C129 C130 . 119.8(3) yes
C128 . C129 H1291 . 120.9 no
C130 . C129 H1291 . 119.3 no
C129 . C130 C125 . 120.6(3) yes
C129 . C130 H1301 . 120.2 no
C125 . C130 H1301 . 119.2 no
N103 . C131 C132 . 112.6(2) yes
N103 . C131 C133 . 109.8(2) yes
C132 . C131 C133 . 111.2(2) yes
N103 . C131 H1311 . 106.7 no
C132 . C131 H1311 . 107.9 no
C133 . C131 H1311 . 108.4 no
C131 . C132 H1321 . 112.0 no
C131 . C132 H1322 . 110.2 no
H1321 . C132 H1322 . 108.0 no
C131 . C132 H1323 . 109.1 no
H1321 . C132 H1323 . 108.7 no
H1322 . C132 H1323 . 108.8 no
C131 . C133 H1331 . 111.4 no
C131 . C133 H1332 . 109.9 no
H1331 . C133 H1332 . 108.9 no
C131 . C133 H1333 . 110.0 no
H1331 . C133 H1333 . 107.9 no
H1332 . C133 H1333 . 108.6 no
P103 . C134 C135 . 121.5(2) yes
P103 . C134 C139 . 119.61(18) yes
C135 . C134 C139 . 118.7(2) yes
C134 . C135 C136 . 120.6(3) yes
C134 . C135 H1351 . 119.9 no
C136 . C135 H1351 . 119.4 no
C135 . C136 C137 . 120.2(2) yes
C135 . C136 H1361 . 119.5 no
C137 . C136 H1361 . 120.3 no
C136 . C137 C138 . 119.8(3) yes
C136 . C137 H1371 . 119.9 no
C138 . C137 H1371 . 120.3 no
C137 . C138 C139 . 120.1(2) yes
C137 . C138 H1381 . 119.7 no
C139 . C138 H1381 . 120.2 no
C134 . C139 C138 . 120.6(2) yes
C134 . C139 H1391 . 119.9 no
C138 . C139 H1391 . 119.5 no
P103 . C140 C141 . 121.99(18) yes
P103 . C140 C145 . 119.82(18) yes
C141 . C140 C145 . 118.2(2) yes
C140 . C141 C142 . 120.6(2) yes
C140 . C141 H1411 . 119.7 no
C142 . C141 H1411 . 119.7 no
C141 . C142 C143 . 120.4(2) yes
C141 . C142 H1421 . 119.2 no
C143 . C142 H1421 . 120.4 no
C142 . C143 C144 . 119.7(2) yes
C142 . C143 H1431 . 120.3 no
C144 . C143 H1431 . 120.0 no
C143 . C144 C145 . 120.0(2) yes
C143 . C144 H1441 . 120.6 no
C145 . C144 H1441 . 119.3 no
C144 . C145 C140 . 121.1(2) yes
C144 . C145 H1451 . 119.8 no
C140 . C145 H1451 . 119.1 no
C51 2_666 C500 H5012 2_666 84.8 no
C51 2_666 C500 O1 . 110.2(6) yes
H5012 2_666 C500 O1 . 84.9 no
C51 2_666 C500 C501 2_666 57.8(8) yes
H5012 2_666 C500 C501 2_666 52.4 no
O1 . C500 C501 2_666 61.8(8) yes
C51 2_666 C500 H5001 . 104.8 no
O1 . C500 H5001 . 103.6 no
C501 2_666 C500 H5001 . 86.9 no
C51 2_666 C500 H5002 . 113.9 no
H5012 2_666 C500 H5002 . 143.9 no
O1 . C500 H5002 . 113.9 no
C501 2_666 C500 H5002 . 163.5 no
H5001 . C500 H5002 . 109.5 no
C51 2_666 C501 H5001 2_666 140.3 no
C51 2_666 C501 C501 2_666 48.8(4) yes
H5001 2_666 C501 C501 2_666 157.4 no
C51 2_666 C501 C51 . 108.3(5) yes
H5001 2_666 C501 C51 . 106.5 no
C501 2_666 C501 C51 . 59.5(4) yes
C51 2_666 C501 O1 2_666 61.7(4) yes
H5001 2_666 C501 O1 2_666 99.4 no
C501 2_666 C501 O1 2_666 101.6(6) yes
C51 . C501 O1 2_666 143.0(7) yes
C51 2_666 C501 C500 2_666 143.5(10) yes
H5001 2_666 C501 C500 2_666 51.7 no
C501 2_666 C501 C500 2_666 139.1(12) yes
C51 . C501 C500 2_666 91.8(9) yes
O1 2_666 C501 C500 2_666 83.8(9) yes
C51 2_666 C501 H5011 . 109.5 no
H5001 2_666 C501 H5011 . 78.7 no
C501 2_666 C501 H5011 . 120.8 no
C51 . C501 H5011 . 105.3 no
O1 2_666 C501 H5011 . 54.3 no
C51 2_666 C501 H5012 . 113.5 no
C501 2_666 C501 H5012 . 129.7 no
C51 . C501 H5012 . 110.5 no
O1 2_666 C501 H5012 . 105.8 no
C500 2_666 C501 H5012 . 85.6 no
H5011 . C501 H5012 . 109.5 no
C51 . H511 H513 . 71.0 no
C51 . H512 H514 . 76.4 no
H5012 2_666 H5001 C501 2_666 51.5 no
H5012 2_666 H5001 C500 . 93.0 no
O1 2_666 H5011 C501 . 77.8 no
H5001 2_666 H5012 C500 2_666 52.6 no
H5001 2_666 H5012 C501 . 94.5 no
H511 . H513 C51 . 70.0 no
C51 . H514 H512 . 74.3 no

loop_
_geom_bond_atom_site_label_1
_geom_bond_atom_site_label_2
_geom_bond_site_symmetry_2
_geom_bond_distance
_geom_bond_publ_flag
Fe1 V1 . 2.4571(5) yes
Fe1 I1 . 2.5725(4) yes
Fe1 P1 . 2.3118(7) yes
Fe1 P2 . 2.3061(7) yes
Fe1 P3 . 2.3222(6) yes
Fe101 V101 . 2.4377(5) yes
Fe101 I101 . 2.5579(4) yes
Fe101 P101 . 2.3274(6) yes
Fe101 P102 . 2.3103(7) yes
Fe101 P103 . 2.3141(7) yes
V1 P1 . 2.7375(7) yes
V1 P2 . 2.7304(7) yes
V1 P3 . 2.7009(7) yes
V1 F1 . 1.8727(14) yes
V1 N1 . 1.939(2) yes
V1 N2 . 1.937(2) yes
V1 N3 . 1.9205(19) yes
V101 P101 . 2.7636(7) yes
V101 P102 . 2.7048(7) yes
V101 P103 . 2.7222(7) yes
V101 F101 . 1.8768(14) yes
V101 N101 . 1.9438(19) yes
V101 N102 . 1.926(2) yes
V101 N103 . 1.941(2) yes
P1 N1 . 1.649(2) yes
P1 C4 . 1.823(2) yes
P1 C10 . 1.831(3) yes
P2 N2 . 1.644(2) yes
P2 C19 . 1.814(2) yes
P2 C25 . 1.835(2) yes
P3 N3 . 1.651(2) yes
P3 C34 . 1.823(2) yes
P3 C40 . 1.822(2) yes
P101 N101 . 1.646(2) yes
P101 C104 . 1.832(2) yes
P101 C110 . 1.827(3) yes
P102 N102 . 1.649(2) yes
P102 C119 . 1.826(2) yes
P102 C125 . 1.824(3) yes
P103 N103 . 1.649(2) yes
P103 C134 . 1.821(3) yes
P103 C140 . 1.828(2) yes
O1 H5011 2_666 1.040 no
O1 C501 2_666 1.252(8) yes
O1 C51 . 1.453(5) yes
O1 C500 . 1.411(8) yes
O2 C46 . 1.466(4) yes
O2 C49 . 1.441(5) yes
N1 C1 . 1.481(3) yes
N2 C16 . 1.485(3) yes
N3 C31 . 1.487(3) yes
N101 C101 . 1.481(3) yes
N102 C116 . 1.483(3) yes
N103 C131 . 1.485(3) yes
C1 C2 . 1.520(4) yes
C1 C3 . 1.520(3) yes
C1 H11 . 0.953 no
C2 H21 . 0.954 no
C2 H22 . 0.965 no
C2 H23 . 0.947 no
C3 H31 . 0.967 no
C3 H32 . 0.958 no
C3 H33 . 0.967 no
C4 C5 . 1.385(3) yes
C4 C9 . 1.397(3) yes
C5 C6 . 1.390(3) yes
C5 H51 . 0.935 no
C6 C7 . 1.380(4) yes
C6 H61 . 0.930 no
C7 C8 . 1.376(4) yes
C7 H71 . 0.925 no
C8 C9 . 1.385(3) yes
C8 H81 . 0.927 no
C9 H91 . 0.922 no
C10 C11 . 1.398(3) yes
C10 C15 . 1.394(3) yes
C11 C12 . 1.378(4) yes
C11 H111 . 0.921 no
C12 C13 . 1.383(4) yes
C12 H121 . 0.921 no
C13 C14 . 1.381(4) yes
C13 H131 . 0.922 no
C14 C15 . 1.388(4) yes
C14 H141 . 0.932 no
C15 H151 . 0.921 no
C16 C17 . 1.526(3) yes
C16 C18 . 1.521(4) yes
C16 H161 . 0.971 no
C17 H171 . 0.947 no
C17 H172 . 0.951 no
C17 H173 . 0.974 no
C18 H181 . 0.961 no
C18 H182 . 0.962 no
C18 H183 . 0.951 no
C19 C20 . 1.391(3) yes
C19 C24 . 1.395(3) yes
C20 C21 . 1.390(4) yes
C20 H201 . 0.936 no
C21 C22 . 1.376(4) yes
C21 H211 . 0.929 no
C22 C23 . 1.383(4) yes
C22 H221 . 0.932 no
C23 C24 . 1.379(4) yes
C23 H231 . 0.923 no
C24 H241 . 0.931 no
C25 C26 . 1.403(3) yes
C25 C30 . 1.382(3) yes
C26 C27 . 1.391(4) yes
C26 H261 . 0.927 no
C27 C28 . 1.387(4) yes
C27 H271 . 0.942 no
C28 C29 . 1.382(4) yes
C28 H281 . 0.934 no
C29 C30 . 1.388(3) yes
C29 H291 . 0.925 no
C30 H301 . 0.925 no
C31 C32 . 1.524(3) yes
C31 C33 . 1.514(4) yes
C31 H311 . 0.975 no
C32 H321 . 0.959 no
C32 H322 . 0.953 no
C32 H323 . 0.960 no
C33 H331 . 0.965 no
C33 H332 . 0.969 no
C33 H333 . 0.968 no
C34 C35 . 1.392(3) yes
C34 C39 . 1.396(4) yes
C35 C36 . 1.382(4) yes
C35 H351 . 0.938 no
C36 C37 . 1.378(4) yes
C36 H361 . 0.928 no
C37 C38 . 1.381(4) yes
C37 H371 . 0.927 no
C38 C39 . 1.390(4) yes
C38 H381 . 0.925 no
C39 H391 . 0.933 no
C40 C41 . 1.396(3) yes
C40 C45 . 1.387(3) yes
C41 C42 . 1.385(4) yes
C41 H411 . 0.936 no
C42 C43 . 1.385(4) yes
C42 H421 . 0.920 no
C43 C44 . 1.381(4) yes
C43 H431 . 0.942 no
C44 C45 . 1.389(4) yes
C44 H441 . 0.930 no
C45 H451 . 0.924 no
C46 C47 . 1.494(5) yes
C46 H461 . 0.967 no
C46 H462 . 0.970 no
C47 C48 . 1.506(7) yes
C47 H471 . 0.950 no
C47 H472 . 0.951 no
C48 C49 . 1.434(5) yes
C48 H481 . 0.885 no
C48 H482 . 0.852 no
C49 H491 . 0.986 no
C49 H492 . 0.995 no
C51 C501 2_666 1.541(8) yes
C51 C500 2_666 1.586(9) yes
C51 C501 . 1.344(8) yes
C51 H511 . 0.950 no
C51 H512 . 0.950 no
C51 H513 . 0.956 no
C51 H514 . 0.959 no
C101 C102 . 1.520(4) yes
C101 C103 . 1.525(4) yes
C101 H1011 . 0.969 no
C102 H1021 . 0.951 no
C102 H1022 . 0.967 no
C102 H1023 . 0.972 no
C103 H1031 . 0.954 no
C103 H1032 . 0.960 no
C103 H1033 . 0.972 no
C104 C105 . 1.390(4) yes
C104 C109 . 1.395(4) yes
C105 C106 . 1.389(4) yes
C105 H1051 . 0.945 no
C106 C107 . 1.385(4) yes
C106 H1061 . 0.938 no
C107 C108 . 1.373(4) yes
C107 H1071 . 0.928 no
C108 C109 . 1.388(4) yes
C108 H1081 . 0.933 no
C109 H1091 . 0.936 no
C110 C111 . 1.396(3) yes
C110 C115 . 1.393(4) yes
C111 C112 . 1.387(4) yes
C111 H1111 . 0.911 no
C112 C113 . 1.375(4) yes
C112 H1121 . 0.930 no
C113 C114 . 1.372(4) yes
C113 H1131 . 0.932 no
C114 C115 . 1.390(4) yes
C114 H1141 . 0.924 no
C115 H1151 . 0.946 no
C116 C117 . 1.518(4) yes
C116 C118 . 1.522(4) yes
C116 H1161 . 0.988 no
C117 H1171 . 0.966 no
C117 H1172 . 0.959 no
C117 H1173 . 0.974 no
C118 H1181 . 0.967 no
C118 H1182 . 0.963 no
C118 H1183 . 0.969 no
C119 C120 . 1.389(4) yes
C119 C124 . 1.400(4) yes
C120 C121 . 1.387(4) yes
C120 H1201 . 0.930 no
C121 C122 . 1.382(4) yes
C121 H1211 . 0.932 no
C122 C123 . 1.381(4) yes
C122 H1221 . 0.950 no
C123 C124 . 1.387(4) yes
C123 H1231 . 0.945 no
C124 H1241 . 0.938 no
C125 C126 . 1.398(4) yes
C125 C130 . 1.385(4) yes
C126 C127 . 1.381(4) yes
C126 H1261 . 0.926 no
C127 C128 . 1.381(5) yes
C127 H1271 . 0.950 no
C128 C129 . 1.376(4) yes
C128 H1281 . 0.940 no
C129 C130 . 1.393(4) yes
C129 H1291 . 0.918 no
C130 H1301 . 0.940 no
C131 C132 . 1.523(4) yes
C131 C133 . 1.520(4) yes
C131 H1311 . 0.972 no
C132 H1321 . 0.968 no
C132 H1322 . 0.963 no
C132 H1323 . 0.962 no
C133 H1331 . 0.967 no
C133 H1332 . 0.973 no
C133 H1333 . 0.966 no
C134 C135 . 1.386(3) yes
C134 C139 . 1.396(3) yes
C135 C136 . 1.391(4) yes
C135 H1351 . 0.927 no
C136 C137 . 1.376(4) yes
C136 H1361 . 0.934 no
C137 C138 . 1.387(4) yes
C137 H1371 . 0.923 no
C138 C139 . 1.384(4) yes
C138 H1381 . 0.935 no
C139 H1391 . 0.927 no
C140 C141 . 1.394(3) yes
C140 C145 . 1.387(3) yes
C141 C142 . 1.384(4) yes
C141 H1411 . 0.930 no
C142 C143 . 1.380(4) yes
C142 H1421 . 0.928 no
C143 C144 . 1.374(4) yes
C143 H1431 . 0.933 no
C144 C145 . 1.389(3) yes
C144 H1441 . 0.922 no
C145 H1451 . 0.926 no
C500 H5012 2_666 1.195 no
C500 C501 2_666 0.801(9) yes
C500 H5001 . 0.950 no
C500 H5002 . 0.950 no
C501 H5001 2_666 1.209 no
C501 C501 2_666 1.697(14) yes
C501 H5011 . 0.950 no
C501 H5012 . 0.950 no
H511 H513 . 0.636 no
H512 H514 . 0.482 no
H5001 H5012 2_666 0.678 no
